data_4103062
loop_
_publ_author_name
'David Gau'
'Ricardo Rodriguez'
'Tsuyoshi Kato'
'Nathalie Saffon-Merceron'
'Antoine Baceiredo'

_publ_section_title
;
 Diastereoselective Synthesis of Bulky, Strongly Nucleophilic, and
 Configurationally Stable P-Stereogenic Tricyclic Phosphines
;
_journal_name_full 'Journal of the American Chemical Society'
_journal_page_first 12841
_journal_page_last 12843
_journal_paper_doi 10.1021/ja1054912
_journal_volume 132
_journal_year 2010
_chemical_formula_sum 'C41 H54 N3 P Si'
_chemical_formula_weight 647.93
_chemical_name_systematic
; 
 ? 
;
_space_group_IT_number 14
_symmetry_cell_setting monoclinic
_symmetry_space_group_name_Hall '-P 2yn'
_symmetry_space_group_name_H-M 'P 1 21/n 1'
_atom_sites_solution_hydrogens geom
_atom_sites_solution_primary direct
_atom_sites_solution_secondary difmap
_audit_creation_method SHELXL-97
_cell_angle_alpha 90.00
_cell_angle_beta 93.313(2)
_cell_angle_gamma 90.00
_cell_formula_units_Z 4
_cell_length_a 11.2805(8)
_cell_length_b 10.0135(7)
_cell_length_c 33.283(2)
_cell_measurement_reflns_used 3358
_cell_measurement_temperature 193(2)
_cell_measurement_theta_max 23.47
_cell_measurement_theta_min 2.37
_cell_volume 3753.3(4)
_computing_cell_refinement 'Bruker SMART'
_computing_data_collection 'Bruker SMART'
_computing_data_reduction 'Bruker SAINT'
_computing_molecular_graphics 'Bruker SHELXTL'
_computing_publication_material 'Bruker SHELXTL'
_computing_structure_refinement 'SHELXL-97 (Sheldrick, 1997)'
_computing_structure_solution 'SHELXS-97 (Sheldrick, 1990)'
_diffrn_ambient_temperature 193(2)
_diffrn_measured_fraction_theta_full 0.985
_diffrn_measured_fraction_theta_max 0.985
_diffrn_measurement_device_type 'CCD area detector'
_diffrn_measurement_method 'phi and omega scans'
_diffrn_radiation_monochromator graphite
_diffrn_radiation_source 'fine-focus sealed tube'
_diffrn_radiation_type MoK\a
_diffrn_radiation_wavelength 0.71073
_diffrn_reflns_av_R_equivalents 0.0927
_diffrn_reflns_av_sigmaI/netI 0.0881
_diffrn_reflns_limit_h_max 13
_diffrn_reflns_limit_h_min -14
_diffrn_reflns_limit_k_max 12
_diffrn_reflns_limit_k_min -12
_diffrn_reflns_limit_l_max 42
_diffrn_reflns_limit_l_min -42
_diffrn_reflns_number 37287
_diffrn_reflns_theta_full 26.73
_diffrn_reflns_theta_max 26.73
_diffrn_reflns_theta_min 5.10
_exptl_absorpt_coefficient_mu 0.137
_exptl_absorpt_correction_T_max 0.9864
_exptl_absorpt_correction_T_min 0.9798
_exptl_absorpt_correction_type multi-scan
_exptl_absorpt_process_details 'SADABS (Bruker-AXS)'
_exptl_crystal_colour yellow
_exptl_crystal_density_diffrn 1.147
_exptl_crystal_density_method 'not measured'
_exptl_crystal_description plate
_exptl_crystal_F_000 1400
_exptl_crystal_size_max 0.15
_exptl_crystal_size_mid 0.15
_exptl_crystal_size_min 0.10
_refine_diff_density_max 0.232
_refine_diff_density_min -0.286
_refine_diff_density_rms 0.048
_refine_ls_extinction_method none
_refine_ls_goodness_of_fit_ref 1.008
_refine_ls_hydrogen_treatment constr
_refine_ls_matrix_type full
_refine_ls_number_parameters 423
_refine_ls_number_reflns 7844
_refine_ls_number_restraints 0
_refine_ls_restrained_S_all 1.008
_refine_ls_R_factor_all 0.1140
_refine_ls_R_factor_gt 0.0556
_refine_ls_shift/su_max 0.000
_refine_ls_shift/su_mean 0.000
_refine_ls_structure_factor_coef Fsqd
_refine_ls_weighting_details 'calc w=1/[\s^2^(Fo^2^)+(0.0497P)^2^+1.0437P] where P=(Fo^2^+2Fc^2^)/3'
_refine_ls_weighting_scheme calc
_refine_ls_wR_factor_gt 0.1114
_refine_ls_wR_factor_ref 0.1328
_reflns_number_gt 4674
_reflns_number_total 7844
_reflns_threshold_expression >2sigma(I)
_cod_data_source_file ja1054912_si_003.cif
_cod_data_source_block 3c
_cod_original_cell_volume 3753.2(5)
_cod_database_code 4103062

loop_
_symmetry_equiv_pos_as_xyz
'x, y, z'
'-x+1/2, y+1/2, -z+1/2'
'-x, -y, -z'
'x-1/2, -y-1/2, z-1/2'

loop_
_atom_site_label
_atom_site_type_symbol
_atom_site_fract_x
_atom_site_fract_y
_atom_site_fract_z
_atom_site_U_iso_or_equiv
_atom_site_adp_type
_atom_site_occupancy
_atom_site_symmetry_multiplicity
_atom_site_calc_flag
_atom_site_refinement_flags
P1 P 0.38350(6) 0.13283(6) 0.130229(19) 0.02972(17) Uani 1 1 d .
Si1 Si 0.70248(6) 0.08964(7) 0.13150(2) 0.02856(18) Uani 1 1 d .
N1 N 0.68395(17) 0.25178(19) 0.11125(6) 0.0290(5) Uani 1 1 d .
N2 N 0.36007(17) -0.0113(2) 0.10398(6) 0.0315(5) Uani 1 1 d .
N3 N 0.66659(17) -0.03176(19) 0.09679(6) 0.0298(5) Uani 1 1 d .
C1 C 0.5731(2) 0.2853(2) 0.09222(7) 0.0296(6) Uani 1 1 d .
C2 C 0.4641(2) 0.2310(2) 0.09571(7) 0.0299(6) Uani 1 1 d .
C3 C 0.3804(2) 0.3052(3) 0.06485(7) 0.0358(6) Uani 1 1 d .
H3 H 0.3068 0.2557 0.0556 0.043 Uiso 1 1 calc R
C4 C 0.3603(3) 0.4458(3) 0.08280(9) 0.0467(7) Uani 1 1 d .
H4A H 0.3365 0.4400 0.1109 0.056 Uiso 1 1 calc R
H4B H 0.2992 0.4962 0.0665 0.056 Uiso 1 1 calc R
C5 C 0.4849(3) 0.5106(3) 0.08060(9) 0.0483(8) Uani 1 1 d .
H5A H 0.5185 0.5350 0.1078 0.058 Uiso 1 1 calc R
H5B H 0.4811 0.5914 0.0635 0.058 Uiso 1 1 calc R
C6 C 0.5598(2) 0.3992(3) 0.06168(8) 0.0392(7) Uani 1 1 d .
H6 H 0.6349 0.4295 0.0499 0.047 Uiso 1 1 calc R
C7 C 0.4665(2) 0.3373(3) 0.03189(8) 0.0416(7) Uani 1 1 d .
H7A H 0.4955 0.2565 0.0184 0.050 Uiso 1 1 calc R
H7B H 0.4334 0.4020 0.0117 0.050 Uiso 1 1 calc R
C8 C 0.4458(2) -0.0690(3) 0.07765(7) 0.0339(6) Uani 1 1 d .
H8A H 0.4657 -0.0003 0.0577 0.041 Uiso 1 1 calc R
H8B H 0.4066 -0.1436 0.0626 0.041 Uiso 1 1 calc R
C9 C 0.5633(2) -0.1219(2) 0.09800(8) 0.0341(6) Uani 1 1 d .
H9A H 0.5499 -0.1418 0.1265 0.041 Uiso 1 1 calc R
H9B H 0.5834 -0.2071 0.0849 0.041 Uiso 1 1 calc R
C10 C 0.2566(2) -0.0917(3) 0.11393(8) 0.0395(7) Uani 1 1 d .
H10 H 0.2119 -0.0379 0.1334 0.047 Uiso 1 1 calc R
C11 C 0.1719(3) -0.1160(4) 0.07736(10) 0.0685(10) Uani 1 1 d .
H11A H 0.1479 -0.0301 0.0653 0.103 Uiso 1 1 calc R
H11B H 0.1015 -0.1636 0.0857 0.103 Uiso 1 1 calc R
H11C H 0.2118 -0.1698 0.0576 0.103 Uiso 1 1 calc R
C12 C 0.2921(3) -0.2216(3) 0.13533(10) 0.0614(9) Uani 1 1 d .
H12A H 0.3326 -0.2798 0.1168 0.092 Uiso 1 1 calc R
H12B H 0.2209 -0.2666 0.1441 0.092 Uiso 1 1 calc R
H12C H 0.3456 -0.2018 0.1588 0.092 Uiso 1 1 calc R
C13 C 0.7458(2) -0.0522(3) 0.06309(7) 0.0372(6) Uani 1 1 d .
H13 H 0.8127 0.0127 0.0673 0.045 Uiso 1 1 calc R
C14 C 0.8017(3) -0.1912(3) 0.06306(10) 0.0584(9) Uani 1 1 d .
H14A H 0.8392 -0.2103 0.0897 0.088 Uiso 1 1 calc R
H14B H 0.8617 -0.1945 0.0429 0.088 Uiso 1 1 calc R
H14C H 0.7400 -0.2579 0.0565 0.088 Uiso 1 1 calc R
C15 C 0.6852(3) -0.0200(3) 0.02227(8) 0.0506(8) Uani 1 1 d .
H15A H 0.6196 -0.0825 0.0166 0.076 Uiso 1 1 calc R
H15B H 0.7427 -0.0280 0.0014 0.076 Uiso 1 1 calc R
H15C H 0.6543 0.0715 0.0225 0.076 Uiso 1 1 calc R
C16 C 0.8575(2) 0.0591(3) 0.15396(7) 0.0311(6) Uani 1 1 d .
C17 C 0.8729(2) -0.0708(3) 0.16896(8) 0.0409(7) Uani 1 1 d .
H17 H 0.8098 -0.1329 0.1648 0.049 Uiso 1 1 calc R
C18 C 0.9768(2) -0.1123(3) 0.18966(8) 0.0446(7) Uani 1 1 d .
H18 H 0.9840 -0.2012 0.1994 0.054 Uiso 1 1 calc R
C19 C 1.0684(3) -0.0248(3) 0.19586(8) 0.0452(7) Uani 1 1 d .
H19 H 1.1391 -0.0514 0.2106 0.054 Uiso 1 1 calc R
C20 C 1.0576(3) 0.1030(3) 0.18056(10) 0.0543(9) Uani 1 1 d .
H20 H 1.1225 0.1632 0.1839 0.065 Uiso 1 1 calc R
C21 C 0.9534(2) 0.1445(3) 0.16050(9) 0.0461(7) Uani 1 1 d .
H21 H 0.9473 0.2338 0.1509 0.055 Uiso 1 1 calc R
C22 C 0.7697(2) 0.3604(2) 0.11730(8) 0.0330(6) Uani 1 1 d .
C23 C 0.8564(2) 0.3822(3) 0.08920(8) 0.0397(7) Uani 1 1 d .
C24 C 0.9419(3) 0.4805(3) 0.09789(10) 0.0505(8) Uani 1 1 d .
H24 H 1.0020 0.4956 0.0796 0.061 Uiso 1 1 calc R
C25 C 0.9411(3) 0.5563(3) 0.13245(10) 0.0547(8) Uani 1 1 d .
H25 H 1.0010 0.6215 0.1380 0.066 Uiso 1 1 calc R
C26 C 0.8532(3) 0.5371(3) 0.15880(9) 0.0500(8) Uani 1 1 d .
H26 H 0.8525 0.5911 0.1823 0.060 Uiso 1 1 calc R
C27 C 0.7651(2) 0.4405(3) 0.15208(8) 0.0379(6) Uani 1 1 d .
C28 C 0.8624(3) 0.3035(3) 0.05032(9) 0.0518(8) Uani 1 1 d .
H28 H 0.7932 0.2410 0.0484 0.062 Uiso 1 1 calc R
C29 C 0.8531(4) 0.3947(4) 0.01315(10) 0.0772(11) Uani 1 1 d .
H29A H 0.7773 0.4427 0.0123 0.116 Uiso 1 1 calc R
H29B H 0.8575 0.3406 -0.0112 0.116 Uiso 1 1 calc R
H29C H 0.9187 0.4591 0.0147 0.116 Uiso 1 1 calc R
C30 C 0.9759(3) 0.2195(4) 0.05007(12) 0.0785(11) Uani 1 1 d .
H30A H 1.0451 0.2788 0.0501 0.118 Uiso 1 1 calc R
H30B H 0.9734 0.1636 0.0259 0.118 Uiso 1 1 calc R
H30C H 0.9819 0.1625 0.0740 0.118 Uiso 1 1 calc R
C31 C 0.6722(3) 0.4207(3) 0.18306(8) 0.0460(7) Uani 1 1 d .
H31 H 0.6081 0.3624 0.1707 0.055 Uiso 1 1 calc R
C32 C 0.6144(3) 0.5533(3) 0.19550(11) 0.0733(11) Uani 1 1 d .
H32A H 0.6738 0.6086 0.2103 0.110 Uiso 1 1 calc R
H32B H 0.5489 0.5342 0.2127 0.110 Uiso 1 1 calc R
H32C H 0.5838 0.6010 0.1714 0.110 Uiso 1 1 calc R
C33 C 0.7267(3) 0.3485(3) 0.22034(9) 0.0601(9) Uani 1 1 d .
H33A H 0.7628 0.2645 0.2122 0.090 Uiso 1 1 calc R
H33B H 0.6645 0.3296 0.2389 0.090 Uiso 1 1 calc R
H33C H 0.7876 0.4053 0.2338 0.090 Uiso 1 1 calc R
C34 C 0.6048(2) 0.0698(2) 0.17386(7) 0.0309(6) Uani 1 1 d .
H34 H 0.6427 0.0418 0.1987 0.037 Uiso 1 1 calc R
C35 C 0.4871(2) 0.0899(2) 0.17405(7) 0.0276(5) Uani 1 1 d .
C36 C 0.4248(2) 0.0728(2) 0.21225(7) 0.0288(6) Uani 1 1 d .
C37 C 0.4467(2) -0.0402(3) 0.23637(8) 0.0388(7) Uani 1 1 d .
H37 H 0.4993 -0.1075 0.2280 0.047 Uiso 1 1 calc R
C38 C 0.3921(3) -0.0544(3) 0.27241(8) 0.0500(8) Uani 1 1 d .
H38 H 0.4077 -0.1314 0.2885 0.060 Uiso 1 1 calc R
C39 C 0.3156(3) 0.0420(3) 0.28500(8) 0.0500(8) Uani 1 1 d .
H39 H 0.2784 0.0316 0.3097 0.060 Uiso 1 1 calc R
C40 C 0.2936(2) 0.1527(3) 0.26172(8) 0.0443(7) Uani 1 1 d .
H40 H 0.2410 0.2195 0.2704 0.053 Uiso 1 1 calc R
C41 C 0.3474(2) 0.1683(3) 0.22566(8) 0.0350(6) Uani 1 1 d .
H41 H 0.3310 0.2458 0.2098 0.042 Uiso 1 1 calc R

loop_
_atom_site_aniso_label
_atom_site_aniso_U_11
_atom_site_aniso_U_22
_atom_site_aniso_U_33
_atom_site_aniso_U_23
_atom_site_aniso_U_13
_atom_site_aniso_U_12
P1 0.0298(4) 0.0299(3) 0.0291(3) 0.0033(3) -0.0021(3) -0.0007(3)
Si1 0.0267(4) 0.0295(4) 0.0292(4) 0.0012(3) -0.0006(3) -0.0029(3)
N1 0.0267(12) 0.0264(11) 0.0335(12) 0.0015(9) -0.0023(9) -0.0063(9)
N2 0.0297(12) 0.0309(11) 0.0339(11) -0.0004(10) 0.0018(9) -0.0074(9)
N3 0.0278(12) 0.0300(11) 0.0312(11) 0.0004(9) -0.0005(9) -0.0031(9)
C1 0.0356(15) 0.0258(13) 0.0266(13) 0.0012(11) -0.0036(11) -0.0052(11)
C2 0.0350(15) 0.0260(13) 0.0279(13) 0.0026(11) -0.0034(11) -0.0017(11)
C3 0.0380(16) 0.0336(14) 0.0345(14) 0.0089(12) -0.0095(12) -0.0042(12)
C4 0.055(2) 0.0327(15) 0.0516(17) 0.0043(14) -0.0042(15) 0.0068(14)
C5 0.061(2) 0.0262(14) 0.0559(18) 0.0062(14) -0.0108(16) -0.0031(14)
C6 0.0429(17) 0.0367(15) 0.0371(15) 0.0107(13) -0.0072(12) -0.0111(13)
C7 0.0506(18) 0.0384(16) 0.0346(15) 0.0105(13) -0.0078(13) -0.0067(13)
C8 0.0354(15) 0.0336(14) 0.0324(14) -0.0038(12) 0.0001(12) -0.0074(12)
C9 0.0364(15) 0.0258(13) 0.0397(15) -0.0024(12) -0.0013(12) -0.0054(12)
C10 0.0358(16) 0.0425(16) 0.0404(15) -0.0027(13) 0.0042(12) -0.0129(13)
C11 0.042(2) 0.096(3) 0.066(2) -0.008(2) -0.0051(17) -0.0277(19)
C12 0.070(2) 0.0428(18) 0.073(2) 0.0155(17) 0.0175(18) -0.0125(16)
C13 0.0348(16) 0.0411(16) 0.0361(14) -0.0041(13) 0.0054(12) -0.0059(12)
C14 0.057(2) 0.057(2) 0.062(2) -0.0027(17) 0.0142(17) 0.0167(16)
C15 0.054(2) 0.061(2) 0.0369(16) -0.0015(15) 0.0064(14) -0.0057(16)
C16 0.0269(14) 0.0364(15) 0.0298(13) -0.0030(12) -0.0009(11) -0.0004(11)
C17 0.0340(16) 0.0405(16) 0.0473(16) 0.0063(14) -0.0064(13) -0.0044(13)
C18 0.0426(18) 0.0438(17) 0.0467(17) 0.0067(14) -0.0042(14) 0.0028(14)
C19 0.0343(17) 0.0501(18) 0.0495(17) -0.0093(15) -0.0113(14) 0.0104(14)
C20 0.0329(17) 0.0422(18) 0.085(2) -0.0145(17) -0.0189(16) -0.0017(14)
C21 0.0356(17) 0.0351(15) 0.066(2) -0.0043(15) -0.0122(15) -0.0020(13)
C22 0.0347(15) 0.0261(13) 0.0374(14) 0.0020(12) -0.0044(12) -0.0049(12)
C23 0.0378(16) 0.0334(15) 0.0478(17) 0.0003(13) 0.0005(13) -0.0083(12)
C24 0.0465(19) 0.0438(17) 0.061(2) 0.0079(16) 0.0021(15) -0.0148(15)
C25 0.051(2) 0.0457(18) 0.066(2) 0.0051(17) -0.0141(17) -0.0222(15)
C26 0.064(2) 0.0353(16) 0.0495(18) -0.0051(14) -0.0108(16) -0.0123(15)
C27 0.0413(17) 0.0322(15) 0.0388(15) 0.0010(12) -0.0093(13) -0.0022(12)
C28 0.055(2) 0.0490(19) 0.0534(19) -0.0069(15) 0.0175(15) -0.0173(15)
C29 0.095(3) 0.086(3) 0.052(2) 0.004(2) 0.020(2) -0.028(2)
C30 0.072(3) 0.071(3) 0.096(3) -0.018(2) 0.037(2) -0.006(2)
C31 0.0554(19) 0.0418(16) 0.0404(16) -0.0118(14) 0.0001(14) -0.0013(14)
C32 0.084(3) 0.066(2) 0.070(2) -0.023(2) 0.009(2) 0.017(2)
C33 0.074(2) 0.064(2) 0.0422(18) -0.0056(16) 0.0003(16) -0.0015(18)
C34 0.0314(15) 0.0343(14) 0.0264(13) 0.0035(11) -0.0046(11) -0.0013(11)
C35 0.0320(14) 0.0242(12) 0.0264(13) -0.0016(11) -0.0007(11) -0.0019(11)
C36 0.0303(14) 0.0313(13) 0.0242(12) -0.0004(11) -0.0039(10) -0.0049(11)
C37 0.0407(17) 0.0383(15) 0.0373(15) 0.0050(13) 0.0000(13) 0.0011(13)
C38 0.065(2) 0.0516(19) 0.0333(15) 0.0121(15) 0.0020(15) -0.0110(16)
C39 0.057(2) 0.063(2) 0.0303(15) -0.0054(15) 0.0085(14) -0.0150(17)
C40 0.0416(17) 0.0525(19) 0.0388(16) -0.0093(15) 0.0035(13) 0.0009(14)
C41 0.0372(16) 0.0348(14) 0.0324(14) -0.0006(12) -0.0022(12) 0.0000(12)

loop_
_atom_type_symbol
_atom_type_description
_atom_type_scat_dispersion_real
_atom_type_scat_dispersion_imag
_atom_type_scat_source
C C 0.0033 0.0016 'International Tables Vol C Tables 4.2.6.8 and 6.1.1.4'
H H 0.0000 0.0000 'International Tables Vol C Tables 4.2.6.8 and 6.1.1.4'
N N 0.0061 0.0033 'International Tables Vol C Tables 4.2.6.8 and 6.1.1.4'
Si Si 0.0817 0.0704 'International Tables Vol C Tables 4.2.6.8 and 6.1.1.4'
P P 0.1023 0.0942 'International Tables Vol C Tables 4.2.6.8 and 6.1.1.4'

loop_
_geom_angle_atom_site_label_1
_geom_angle_atom_site_label_2
_geom_angle_atom_site_label_3
_geom_angle
N2 P1 C2 101.83(10)
N2 P1 C35 106.13(10)
C2 P1 C35 107.99(11)
N3 Si1 N1 112.19(10)
N3 Si1 C34 108.09(10)
N1 Si1 C34 109.10(10)
N3 Si1 C16 109.29(10)
N1 Si1 C16 112.76(10)
C34 Si1 C16 105.07(11)
C1 N1 C22 116.59(19)
C1 N1 Si1 118.23(15)
C22 N1 Si1 124.67(16)
C8 N2 C10 118.7(2)
C8 N2 P1 123.74(16)
C10 N2 P1 116.79(16)
C9 N3 C13 116.45(19)
C9 N3 Si1 124.95(16)
C13 N3 Si1 118.58(16)
C2 C1 N1 130.7(2)
C2 C1 C6 107.5(2)
N1 C1 C6 121.8(2)
C1 C2 C3 105.8(2)
C1 C2 P1 140.20(19)
C3 C2 P1 112.08(17)
C7 C3 C2 100.8(2)
C7 C3 C4 101.3(2)
C2 C3 C4 106.1(2)
C3 C4 C5 102.0(2)
C4 C5 C6 103.5(2)
C1 C6 C7 99.5(2)
C1 C6 C5 107.5(2)
C7 C6 C5 100.5(2)
C6 C7 C3 93.5(2)
N2 C8 C9 116.9(2)
N3 C9 C8 115.9(2)
N2 C10 C11 112.1(2)
N2 C10 C12 112.4(2)
C11 C10 C12 111.9(3)
N3 C13 C15 112.7(2)
N3 C13 C14 113.1(2)
C15 C13 C14 110.9(2)
C21 C16 C17 115.9(2)
C21 C16 Si1 131.2(2)
C17 C16 Si1 112.66(18)
C18 C17 C16 122.6(3)
C19 C18 C17 119.6(3)
C18 C19 C20 119.4(3)
C19 C20 C21 120.8(3)
C20 C21 C16 121.6(3)
C23 C22 C27 121.1(2)
C23 C22 N1 120.2(2)
C27 C22 N1 118.7(2)
C24 C23 C22 118.0(3)
C24 C23 C28 118.5(3)
C22 C23 C28 123.5(2)
C25 C24 C23 121.5(3)
C26 C25 C24 119.7(3)
C25 C26 C27 121.9(3)
C26 C27 C22 117.7(3)
C26 C27 C31 119.5(3)
C22 C27 C31 122.7(2)
C23 C28 C30 111.5(3)
C23 C28 C29 111.9(3)
C30 C28 C29 109.9(3)
C27 C31 C33 110.5(2)
C27 C31 C32 112.7(3)
C33 C31 C32 110.1(2)
C35 C34 Si1 128.31(19)
C34 C35 C36 119.9(2)
C34 C35 P1 127.26(18)
C36 C35 P1 112.76(17)
C41 C36 C37 117.8(2)
C41 C36 C35 122.0(2)
C37 C36 C35 120.2(2)
C38 C37 C36 120.4(3)
C39 C38 C37 120.6(3)
C40 C39 C38 119.5(3)
C39 C40 C41 120.6(3)
C40 C41 C36 121.1(2)

loop_
_geom_bond_atom_site_label_1
_geom_bond_atom_site_label_2
_geom_bond_distance
P1 N2 1.700(2)
P1 C2 1.798(2)
P1 C35 1.865(2)
Si1 N3 1.709(2)
Si1 N1 1.766(2)
Si1 C34 1.850(3)
Si1 C16 1.886(2)
N1 C1 1.409(3)
N1 C22 1.462(3)
N2 C8 1.461(3)
N2 C10 1.472(3)
N3 C9 1.476(3)
N3 C13 1.488(3)
C1 C2 1.356(3)
C1 C6 1.530(3)
C2 C3 1.544(3)
C3 C7 1.541(4)
C3 C4 1.551(4)
C4 C5 1.554(4)
C5 C6 1.554(4)
C6 C7 1.535(3)
C8 C9 1.547(3)
C10 C11 1.523(4)
C10 C12 1.525(4)
C13 C15 1.520(4)
C13 C14 1.528(4)
C16 C21 1.386(3)
C16 C17 1.400(3)
C17 C18 1.389(4)
C18 C19 1.361(4)
C19 C20 1.380(4)
C20 C21 1.382(4)
C22 C23 1.409(4)
C22 C27 1.412(3)
C23 C24 1.397(4)
C23 C28 1.520(4)
C24 C25 1.378(4)
C25 C26 1.374(4)
C26 C27 1.396(4)
C27 C31 1.524(4)
C28 C30 1.533(4)
C28 C29 1.536(4)
C31 C33 1.533(4)
C31 C32 1.546(4)
C34 C35 1.344(3)
C35 C36 1.498(3)
C36 C41 1.386(3)
C36 C37 1.401(3)
C37 C38 1.387(4)
C38 C39 1.376(4)
C39 C40 1.367(4)
C40 C41 1.384(3)
